data_1545498
loop_
_publ_author_name
'Bendia, Sabrina'
'Ouari, Kamel'
'Karmazin, Lydia'

_publ_section_title
;
 1,1'-{(1<i>E</i>,1'<i>E</i>)-[Octane-1,8-diylbis(azanylylidene)]bis(methanylylidene)}bis(naphthalen-2-ol)
 in the zwitterionic form
;
_journal_issue 2
_journal_name_full IUCrData
_journal_page_first x170169
_journal_paper_doi 10.1107/S2414314617001699
_journal_volume 2
_journal_year 2017
_chemical_formula_iupac 'C30 H32 N2 O2'
_chemical_formula_moiety 'C30 H32 N2 O2'
_chemical_formula_sum 'C30 H32 N2 O2'
_chemical_formula_weight 452.58
_chemical_name_systematic
'1,1'-{(1<i>E</i>,1'<i>E</i>)-[Octane-1,8-diylbis(azanylylidene)]bis(methanylylidene)}bis(naphthalen-2-ol) in the zwitterion form'
_space_group_IT_number 15
_symmetry_cell_setting monoclinic
_symmetry_space_group_name_Hall '-C 2yc'
_symmetry_space_group_name_H-M 'C 1 2/c 1'
_atom_sites_solution_hydrogens geom
_atom_sites_solution_primary direct
_atom_sites_solution_secondary difmap
_audit_creation_method SHELXL-97
_cell_angle_alpha 90.00
_cell_angle_beta 105.3450(10)
_cell_angle_gamma 90.00
_cell_formula_units_Z 4
_cell_length_a 18.0993(12)
_cell_length_b 14.2646(9)
_cell_length_c 9.5990(6)
_cell_measurement_reflns_used 6936
_cell_measurement_temperature 173(2)
_cell_measurement_theta_max 27.95
_cell_measurement_theta_min 2.33
_cell_volume 2389.9(3)
_computing_cell_refinement
;
SAINT (Bruker, 2010)
;
_computing_data_collection
;
APEX2 (Bruker, 2010)
;
_computing_data_reduction
;
SAINT (Bruker, 2010
;
_computing_molecular_graphics
;
SHELXTL  (Sheldrick, 2008) and Mercury (Macrae <i>et al.</i>,
2008)
;
_computing_publication_material
;
SHELXTL (Sheldrick, 2008)
;
_computing_structure_refinement
;
SHELXL97 (Sheldrick, 2008)
;
_computing_structure_solution
;
SHELXS97 (Sheldrick, 2008)
;
_diffrn_ambient_temperature 173(2)
_diffrn_measured_fraction_theta_full 0.996
_diffrn_measured_fraction_theta_max 0.996
_diffrn_measurement_device_type 'Bruker APEXII CCD'
_diffrn_measurement_method '\f and \w scans'
_diffrn_radiation_monochromator graphite
_diffrn_radiation_source 'fine-focus sealed tube'
_diffrn_radiation_type MoK\a
_diffrn_radiation_wavelength 0.71073
_diffrn_reflns_av_R_equivalents 0.0253
_diffrn_reflns_av_sigmaI/netI 0.0155
_diffrn_reflns_limit_h_max 23
_diffrn_reflns_limit_h_min -22
_diffrn_reflns_limit_k_max 14
_diffrn_reflns_limit_k_min -18
_diffrn_reflns_limit_l_max 10
_diffrn_reflns_limit_l_min -12
_diffrn_reflns_number 20784
_diffrn_reflns_theta_full 28.10
_diffrn_reflns_theta_max 28.10
_diffrn_reflns_theta_min 1.84
_exptl_absorpt_coefficient_mu 0.079
_exptl_absorpt_correction_T_max 0.9845
_exptl_absorpt_correction_T_min 0.9730
_exptl_absorpt_correction_type multi-scan
_exptl_absorpt_process_details
;
(SADABS; Bruker, 2010)
;
_exptl_crystal_colour yellow
_exptl_crystal_density_diffrn 1.258
_exptl_crystal_density_method 'not measured'
_exptl_crystal_description prism
_exptl_crystal_F_000 968
_exptl_crystal_size_max 0.35
_exptl_crystal_size_mid 0.25
_exptl_crystal_size_min 0.20
_refine_diff_density_max 0.228
_refine_diff_density_min -0.216
_refine_ls_extinction_method none
_refine_ls_goodness_of_fit_ref 1.126
_refine_ls_hydrogen_treatment mixed
_refine_ls_matrix_type full
_refine_ls_number_parameters 158
_refine_ls_number_reflns 2907
_refine_ls_number_restraints 0
_refine_ls_restrained_S_all 1.126
_refine_ls_R_factor_all 0.0749
_refine_ls_R_factor_gt 0.0525
_refine_ls_shift/su_max 0.000
_refine_ls_shift/su_mean 0.000
_refine_ls_structure_factor_coef Fsqd
_refine_ls_weighting_details 'calc w=1/[\s^2^(Fo^2^)+(0.0442P)^2^+2.0625P] where P=(Fo^2^+2Fc^2^)/3'
_refine_ls_weighting_scheme calc
_refine_ls_wR_factor_gt 0.1311
_refine_ls_wR_factor_ref 0.1464
_reflns_number_gt 2159
_reflns_number_total 2907
_reflns_threshold_expression I>2\s(I)
_cod_data_source_file su4126sup1.cif
_cod_data_source_block I
_cod_original_sg_symbol_H-M 'C 2/c'
_cod_database_code 1545498

loop_
_symmetry_equiv_pos_as_xyz
'x, y, z'
'-x, y, -z+1/2'
'x+1/2, y+1/2, z'
'-x+1/2, y+1/2, -z+1/2'
'-x, -y, -z'
'x, -y, z-1/2'
'-x+1/2, -y+1/2, -z'
'x+1/2, -y+1/2, z-1/2'

loop_
_atom_site_type_symbol
_atom_site_label
_atom_site_fract_x
_atom_site_fract_y
_atom_site_fract_z
_atom_site_U_iso_or_equiv
_atom_site_adp_type
_atom_site_calc_flag
_atom_site_refinement_flags
_atom_site_occupancy
_atom_site_symmetry_multiplicity
C C1 0.03219(9) 1.19048(15) 0.05578(16) 0.0474(5) Uani d . 1 1
C C2 0.01367(10) 1.27725(17) -0.02317(18) 0.0576(6) Uani d . 1 1
H H2 -0.0178 1.2756 -0.1196 0.069 Uiso calc R 1 1
C C3 0.03949(10) 1.35977(17) 0.0356(2) 0.0595(6) Uani d . 1 1
H H3 0.0264 1.4148 -0.0214 0.071 Uiso calc R 1 1
C C4 0.08643(9) 1.36885(14) 0.18190(19) 0.0488(4) Uani d . 1 1
C C5 0.10920(11) 1.45675(16) 0.2428(2) 0.0610(5) Uani d . 1 1
H H5 0.0944 1.5117 0.1863 0.073 Uiso calc R 1 1
C C6 0.15275(11) 1.46479(16) 0.3835(3) 0.0628(6) Uani d . 1 1
H H6 0.1677 1.5248 0.4242 0.075 Uiso calc R 1 1
C C7 0.17461(10) 1.38405(14) 0.4656(2) 0.0524(5) Uani d . 1 1
H H7 0.2045 1.3893 0.5628 0.063 Uiso calc R 1 1
C C8 0.15364(9) 1.29760(13) 0.40838(17) 0.0441(4) Uani d . 1 1
H H8 0.1696 1.2436 0.4665 0.053 Uiso calc R 1 1
C C9 0.10847(8) 1.28615(13) 0.26391(16) 0.0401(4) Uani d . 1 1
C C10 0.08336(8) 1.19633(13) 0.19953(15) 0.0397(4) Uani d . 1 1
C C11 0.10777(8) 1.11267(13) 0.27413(16) 0.0413(4) Uani d . 1 1
H H11 0.1414 1.1180 0.3684 0.050 Uiso calc R 1 1
C C12 0.11699(10) 0.94316(14) 0.30608(17) 0.0478(4) Uani d . 1 1
H H12A 0.0730 0.9030 0.3101 0.057 Uiso calc R 1 1
H H12B 0.1446 0.9600 0.4064 0.057 Uiso calc R 1 1
C C13 0.17022(10) 0.88827(14) 0.23865(17) 0.0481(4) Uani d . 1 1
H H13A 0.2175 0.9251 0.2467 0.058 Uiso calc R 1 1
H H13B 0.1452 0.8790 0.1347 0.058 Uiso calc R 1 1
C C14 0.19159(10) 0.79304(14) 0.30986(17) 0.0493(5) Uani d . 1 1
H H14A 0.2201 0.7571 0.2526 0.059 Uiso calc R 1 1
H H14B 0.1439 0.7581 0.3070 0.059 Uiso calc R 1 1
C C15 0.24003(9) 0.79781(13) 0.46606(16) 0.0461(4) Uani d . 1 1
H H15A 0.2880 0.8321 0.4694 0.055 Uiso calc R 1 1
H H15B 0.2118 0.8337 0.5237 0.055 Uiso calc R 1 1
N N1 0.08863(8) 1.02829(11) 0.22613(15) 0.0460(4) Uani d . 1 1
O O1 0.00462(7) 1.11356(11) -0.00035(12) 0.0605(4) Uani d . 1 1
H H1N 0.0548(13) 1.0243(15) 0.135(2) 0.067(6) Uiso d . 1 1

loop_
_atom_site_aniso_label
_atom_site_aniso_U_11
_atom_site_aniso_U_22
_atom_site_aniso_U_33
_atom_site_aniso_U_12
_atom_site_aniso_U_13
_atom_site_aniso_U_23
C1 0.0272(7) 0.0888(14) 0.0267(7) 0.0027(8) 0.0080(6) -0.0046(8)
C2 0.0343(9) 0.1043(17) 0.0311(8) 0.0120(10) 0.0034(6) 0.0074(10)
C3 0.0359(9) 0.0938(16) 0.0482(10) 0.0212(10) 0.0101(8) 0.0201(11)
C4 0.0300(8) 0.0695(13) 0.0489(9) 0.0141(8) 0.0141(7) 0.0069(9)
C5 0.0461(10) 0.0653(13) 0.0736(13) 0.0165(9) 0.0192(10) 0.0100(11)
C6 0.0490(11) 0.0615(13) 0.0805(15) 0.0027(9) 0.0217(10) -0.0120(11)
C7 0.0392(9) 0.0656(12) 0.0516(10) -0.0006(8) 0.0108(8) -0.0106(9)
C8 0.0345(8) 0.0605(11) 0.0371(8) 0.0010(7) 0.0090(6) -0.0031(7)
C9 0.0237(7) 0.0641(11) 0.0347(7) 0.0066(7) 0.0112(6) -0.0004(7)
C10 0.0242(7) 0.0693(11) 0.0264(7) 0.0028(7) 0.0081(5) -0.0024(7)
C11 0.0288(7) 0.0689(11) 0.0266(7) -0.0028(7) 0.0080(6) -0.0065(7)
C12 0.0483(10) 0.0646(12) 0.0320(8) -0.0091(8) 0.0132(7) -0.0030(7)
C13 0.0437(9) 0.0713(12) 0.0291(7) -0.0052(8) 0.0092(7) 0.0001(8)
C14 0.0439(9) 0.0703(13) 0.0301(8) -0.0067(8) 0.0035(7) -0.0045(8)
C15 0.0367(8) 0.0679(12) 0.0308(8) -0.0134(8) 0.0036(6) -0.0035(7)
N1 0.0397(7) 0.0694(10) 0.0281(6) -0.0057(7) 0.0076(5) -0.0049(7)
O1 0.0425(7) 0.1048(12) 0.0307(6) -0.0068(7) 0.0037(5) -0.0135(7)

loop_
_atom_type_symbol
_atom_type_description
_atom_type_scat_dispersion_real
_atom_type_scat_dispersion_imag
_atom_type_scat_source
C C 0.0033 0.0016 'International Tables Vol C Tables 4.2.6.8 and 6.1.1.4'
H H 0.0000 0.0000 'International Tables Vol C Tables 4.2.6.8 and 6.1.1.4'
N N 0.0061 0.0033 'International Tables Vol C Tables 4.2.6.8 and 6.1.1.4'
O O 0.0106 0.0060 'International Tables Vol C Tables 4.2.6.8 and 6.1.1.4'

loop_
_geom_angle_atom_site_label_1
_geom_angle_atom_site_label_2
_geom_angle_atom_site_label_3
_geom_angle_site_symmetry_1
_geom_angle
O1 C1 C2 . 120.62(15)
O1 C1 C10 . 122.48(18)
C2 C1 C10 . 116.90(18)
C3 C2 C1 . 121.84(16)
C3 C2 H2 . 119.1
C1 C2 H2 . 119.1
C2 C3 C4 . 122.73(19)
C2 C3 H3 . 118.6
C4 C3 H3 . 118.6
C5 C4 C9 . 120.40(17)
C5 C4 C3 . 121.34(19)
C9 C4 C3 . 118.25(19)
C6 C5 C4 . 120.9(2)
C6 C5 H5 . 119.5
C4 C5 H5 . 119.5
C5 C6 C7 . 119.3(2)
C5 C6 H6 . 120.3
C7 C6 H6 . 120.3
C8 C7 C6 . 120.89(18)
C8 C7 H7 . 119.6
C6 C7 H7 . 119.6
C7 C8 C9 . 121.64(17)
C7 C8 H8 . 119.2
C9 C8 H8 . 119.2
C4 C9 C8 . 116.85(17)
C4 C9 C10 . 119.43(15)
C8 C9 C10 . 123.70(16)
C11 C10 C9 . 121.09(13)
C11 C10 C1 . 118.29(16)
C9 C10 C1 . 120.63(16)
N1 C11 C10 . 126.00(14)
N1 C11 H11 . 117.0
C10 C11 H11 . 117.0
N1 C12 C13 . 112.44(13)
N1 C12 H12A . 109.1
C13 C12 H12A . 109.1
N1 C12 H12B . 109.1
C13 C12 H12B . 109.1
H12A C12 H12B . 107.8
C12 C13 C14 . 112.59(14)
C12 C13 H13A . 109.1
C14 C13 H13A . 109.1
C12 C13 H13B . 109.1
C14 C13 H13B . 109.1
H13A C13 H13B . 107.8
C13 C14 C15 . 114.38(15)
C13 C14 H14A . 108.7
C15 C14 H14A . 108.7
C13 C14 H14B . 108.7
C15 C14 H14B . 108.7
H14A C14 H14B . 107.6
C15 C15 C14 7_566 113.11(18)
C15 C15 H15A 7_566 109.0
C14 C15 H15A . 109.0
C15 C15 H15B 7_566 109.0
C14 C15 H15B . 109.0
H15A C15 H15B . 107.8
C11 N1 C12 . 124.11(14)
C11 N1 H1N . 116.0(13)
C12 N1 H1N . 119.9(13)

loop_
_geom_bond_atom_site_label_1
_geom_bond_atom_site_label_2
_geom_bond_site_symmetry_2
_geom_bond_distance
C1 O1 . 1.265(2)
C1 C2 . 1.444(3)
C1 C10 . 1.446(2)
C2 C3 . 1.335(3)
C2 H2 . 0.9500
C3 C4 . 1.442(3)
C3 H3 . 0.9500
C4 C5 . 1.399(3)
C4 C9 . 1.416(2)
C5 C6 . 1.377(3)
C5 H5 . 0.9500
C6 C7 . 1.392(3)
C6 H6 . 0.9500
C7 C8 . 1.363(3)
C7 H7 . 0.9500
C8 C9 . 1.421(2)
C8 H8 . 0.9500
C9 C10 . 1.443(2)
C10 C11 . 1.402(2)
C11 N1 . 1.303(2)
C11 H11 . 0.9500
C12 N1 . 1.455(2)
C12 C13 . 1.513(2)
C12 H12A . 0.9900
C12 H12B . 0.9900
C13 C14 . 1.524(3)
C13 H13A . 0.9900
C13 H13B . 0.9900
C14 C15 . 1.525(2)
C14 H14A . 0.9900
C14 H14B . 0.9900
C15 C15 7_566 1.514(4)
C15 H15A . 0.9900
C15 H15B . 0.9900
N1 H1N . 0.93(2)

loop_
_geom_hbond_atom_site_label_D
_geom_hbond_atom_site_label_H
_geom_hbond_atom_site_label_A
_geom_hbond_site_symmetry_A
_geom_hbond_distance_DH
_geom_hbond_distance_HA
_geom_hbond_distance_DA
_geom_hbond_angle_DHA
N1 H1N O1 . 0.93(2) 1.87(2) 2.602(2) 133.6(18)
N1 H1N O1 5_575 0.93(2) 2.44(2) 3.115(2) 129.6(17)
C12 H12A O1 6_576 0.99 2.47 3.201(2) 131

loop_
_geom_torsion_atom_site_label_1
_geom_torsion_atom_site_label_2
_geom_torsion_atom_site_label_3
_geom_torsion_atom_site_label_4
_geom_torsion_site_symmetry_4
_geom_torsion
O1 C1 C2 C3 . 177.27(16)
C10 C1 C2 C3 . -3.0(2)
C1 C2 C3 C4 . -1.0(3)
C2 C3 C4 C5 . -176.55(17)
C2 C3 C4 C9 . 2.7(3)
C9 C4 C5 C6 . -0.6(3)
C3 C4 C5 C6 . 178.70(17)
C4 C5 C6 C7 . 0.3(3)
C5 C6 C7 C8 . 0.2(3)
C6 C7 C8 C9 . -0.4(3)
C5 C4 C9 C8 . 0.3(2)
C3 C4 C9 C8 . -179.00(14)
C5 C4 C9 C10 . 179.08(15)
C3 C4 C9 C10 . -0.2(2)
C7 C8 C9 C4 . 0.2(2)
C7 C8 C9 C10 . -178.53(15)
C4 C9 C10 C11 . 176.09(13)
C8 C9 C10 C11 . -5.2(2)
C4 C9 C10 C1 . -3.9(2)
C8 C9 C10 C1 . 174.82(13)
O1 C1 C10 C11 . 5.2(2)
C2 C1 C10 C11 . -174.52(14)
O1 C1 C10 C9 . -174.87(14)
C2 C1 C10 C9 . 5.5(2)
C9 C10 C11 N1 . -179.99(14)
C1 C10 C11 N1 . 0.0(2)
N1 C12 C13 C14 . -172.37(14)
C12 C13 C14 C15 . -66.4(2)
C13 C14 C15 C15 7_566 179.72(17)
C10 C11 N1 C12 . 178.34(14)
C13 C12 N1 C11 . -111.09(17)

_cod_database_fobs_code 1545498
